data_7247123
loop_
_publ_author_name
'Kaszubowski, Oskar'
'\'Slepokura, Katarzyna'

_publ_section_title
;
 Structural aspects of dehydration and rehydration in the adenosine
 5&#x2032;-diphosphate (ADP)--potassium--water system
;
_journal_issue 32
_journal_name_full CrystEngComm
_journal_page_first 4592
_journal_page_last 4603
_journal_paper_doi 10.1039/D3CE00395G
_journal_volume 25
_journal_year 2023
_chemical_absolute_configuration rmad
_chemical_formula_moiety 'H5 O2, K, C20 H28 N10 O20 P4, 4.25(H2 O)'
_chemical_formula_sum 'C20 H41.5 K N10 O26.25 P4'
_chemical_formula_weight 1005.11
_space_group_crystal_system orthorhombic
_space_group_IT_number 18
_space_group_name_Hall 'P 2 2ab'
_space_group_name_H-M_alt 'P 21 21 2'
_atom_sites_solution_hydrogens geom
_atom_sites_solution_primary dual
_atom_sites_solution_secondary difmap
_audit_creation_method SHELXL-2018/3
_audit_update_record
;
2023-02-16 deposited with the CCDC.	2023-06-26 downloaded from the CCDC.
;
_cell_angle_alpha 90
_cell_angle_beta 90
_cell_angle_gamma 90
_cell_formula_units_Z 2
_cell_length_a 26.352(6)
_cell_length_b 10.990(3)
_cell_length_c 6.7232(11)
_cell_measurement_reflns_used 2813
_cell_measurement_temperature 300(2)
_cell_measurement_theta_max 71.6360
_cell_measurement_theta_min 3.3300
_cell_volume 1947.1(8)
_computing_cell_refinement 'CrysAlisPro 1.171.41.80a (Rigaku OD, 2020)'
_computing_data_collection 'CrysAlisPro 1.171.41.80a (Rigaku OD, 2020)'
_computing_data_reduction 'CrysAlisPro 1.171.41.80a (Rigaku OD, 2020)'
_computing_structure_refinement 'SHELXL-2018/3 (Sheldrick, 2018)'
_computing_structure_solution 'SHELXT-2018 (Sheldrick, 2018)'
_diffrn_ambient_temperature 300(2)
_diffrn_detector 'Hybrid Pixel Array Detector'
_diffrn_detector_area_resol_mean 10.0000
_diffrn_detector_type 'HyPix-Arc 150'
_diffrn_measured_fraction_theta_full 0.987
_diffrn_measured_fraction_theta_max 0.960
_diffrn_measurement_device 'four-circle diffractometer'
_diffrn_measurement_device_type 'Rigaku XtaLAB Synergy R, DW system, HyPix-Arc 150'
_diffrn_measurement_method 'omega scan'
_diffrn_radiation_monochromator mirror
_diffrn_radiation_probe x-ray
_diffrn_radiation_type CuK\a
_diffrn_radiation_wavelength 1.5418
_diffrn_reflns_av_R_equivalents 0.0315
_diffrn_reflns_av_unetI/netI 0.0541
_diffrn_reflns_Laue_measured_fraction_full 0.987
_diffrn_reflns_Laue_measured_fraction_max 0.960
_diffrn_reflns_limit_h_max 29
_diffrn_reflns_limit_h_min -32
_diffrn_reflns_limit_k_max 13
_diffrn_reflns_limit_k_min -13
_diffrn_reflns_limit_l_max 8
_diffrn_reflns_limit_l_min -6
_diffrn_reflns_number 6961
_diffrn_reflns_point_group_measured_fraction_full 0.901
_diffrn_reflns_point_group_measured_fraction_max 0.854
_diffrn_reflns_theta_full 67.680
_diffrn_reflns_theta_max 73.141
_diffrn_reflns_theta_min 3.354
_diffrn_source 'Rotating-anode X-ray tube'
_diffrn_source_type 'Rigaku (Cu) X-ray Source'
_exptl_absorpt_coefficient_mu 3.745
_exptl_absorpt_correction_T_max 0.914
_exptl_absorpt_correction_T_min 0.597
_exptl_absorpt_correction_type analytical
_exptl_absorpt_process_details
;
CrysAlisPro 1.171.41.80a (Rigaku Oxford Diffraction, 2020)
Analytical numeric absorption correction using a multifaceted crystal
model based on expressions derived by R.C. Clark & J.S. Reid.
(Clark, R. C. & Reid, J. S. (1995). Acta Cryst. A51, 887-897)
Empirical absorption correction using spherical harmonics,
implemented in SCALE3 ABSPACK scaling algorithm.
;
_exptl_crystal_colour colourless
_exptl_crystal_density_diffrn 1.714
_exptl_crystal_description needle
_exptl_crystal_F_000 1041
_exptl_crystal_size_max 0.300
_exptl_crystal_size_mid 0.020
_exptl_crystal_size_min 0.020
_refine_diff_density_max 0.452
_refine_diff_density_min -0.479
_refine_diff_density_rms 0.089
_refine_ls_abs_structure_details
;
 Flack x determined using 778 quotients [(I+)-(I-)]/[(I+)+(I-)]
 (Parsons, Flack and Wagner, Acta Cryst. B69 (2013) 249-259).
;
_refine_ls_abs_structure_Flack 0.073(18)
_refine_ls_extinction_method none
_refine_ls_goodness_of_fit_ref 1.052
_refine_ls_hydrogen_treatment constr
_refine_ls_matrix_type full
_refine_ls_number_parameters 270
_refine_ls_number_reflns 3340
_refine_ls_number_restraints 26
_refine_ls_restrained_S_all 1.063
_refine_ls_R_factor_all 0.0834
_refine_ls_R_factor_gt 0.0681
_refine_ls_shift/su_max 0.000
_refine_ls_shift/su_mean 0.000
_refine_ls_structure_factor_coef Fsqd
_refine_ls_weighting_details 'w=1/[\s^2^(Fo^2^)+(0.1322P)^2^+0.5051P] where P=(Fo^2^+2Fc^2^)/3'
_refine_ls_weighting_scheme calc
_refine_ls_wR_factor_gt 0.1868
_refine_ls_wR_factor_ref 0.2024
_reflns_Friedel_coverage 0.531
_reflns_Friedel_fraction_full 0.779
_reflns_Friedel_fraction_max 0.707
_reflns_number_gt 2686
_reflns_number_total 3340
_reflns_threshold_expression 'I > 2\s(I)'
_cod_data_source_file d3ce00395g3.cif
_cod_data_source_block IVa
_cod_depositor_comments 'Adding full bibliography for 7247122--7247126.cif.'
_cod_original_formula_sum 'C20 H41.50 K N10 O26.25 P4'
_cod_database_code 7247123
_shelx_shelxl_version_number 2018/3
_shelx_space_group_comment
;
The symmetry employed for this shelxl refinement is uniquely defined
by the following loop, which should always be used as a source of
symmetry information in preference to the above space-group names.
They are only intended as comments.
;
_shelx_estimated_absorpt_t_min 0.400
_shelx_estimated_absorpt_t_max 0.929

loop_
_space_group_symop_operation_xyz
'x, y, z'
'-x, -y, z'
'-x+1/2, y+1/2, -z'
'x+1/2, -y+1/2, -z'

loop_
_atom_site_label
_atom_site_type_symbol
_atom_site_fract_x
_atom_site_fract_y
_atom_site_fract_z
_atom_site_U_iso_or_equiv
_atom_site_adp_type
_atom_site_occupancy
_atom_site_site_symmetry_order
_atom_site_calc_flag
_atom_site_refinement_flags_posn
_atom_site_refinement_flags_adp
_atom_site_refinement_flags_occupancy
_atom_site_disorder_assembly
_atom_site_disorder_group
P1 P 0.41251(7) 0.41046(18) 0.4021(3) 0.0440(5) Uani 1 1 d . . . . .
P2 P 0.30911(7) 0.34645(18) 0.2809(3) 0.0414(5) Uani 1 1 d . . . . .
O11 O 0.4337(2) 0.3585(6) 0.2182(9) 0.0627(15) Uani 1 1 d . . . . .
O12 O 0.4220(3) 0.3459(6) 0.5889(9) 0.0668(17) Uani 1 1 d . . . . .
O13 O 0.3527(2) 0.4308(5) 0.3770(8) 0.0508(13) Uani 1 1 d . . . . .
O21 O 0.3172(2) 0.2180(5) 0.3338(9) 0.0562(14) Uani 1 1 d . . . . .
O22 O 0.26068(19) 0.4055(5) 0.3528(8) 0.0498(13) Uani 1 1 d . . . . .
O23 O 0.3146(2) 0.3643(5) 0.0503(8) 0.0555(14) Uani 1 1 d . . . . .
H23 H 0.306069 0.433656 0.020392 0.083 Uiso 1 1 calc R U . A 2
N1 N 0.2726(2) 0.8530(6) 1.2781(9) 0.0447(14) Uani 1 1 d . . . . .
H1 H 0.256463 0.874025 1.383839 0.054 Uiso 1 1 calc R U . . .
N3 N 0.3234(3) 0.9244(6) 1.0133(10) 0.0527(16) Uani 1 1 d . . . . .
N6 N 0.2449(3) 0.6567(7) 1.3308(11) 0.0583(18) Uani 1 1 d . . . . .
H61 H 0.228599 0.680790 1.434312 0.070 Uiso 1 1 calc R U . . .
H62 H 0.244071 0.581298 1.296617 0.070 Uiso 1 1 calc R U . . .
N7 N 0.3058(3) 0.6026(6) 0.9468(9) 0.0505(15) Uani 1 1 d . . . . .
C2 C 0.2976(3) 0.9411(8) 1.1774(12) 0.0485(18) Uani 1 1 d . . . . .
H2 H 0.296378 1.019593 1.228697 0.058 Uiso 1 1 calc R U . . .
C4 C 0.3219(3) 0.8044(8) 0.9573(11) 0.0450(17) Uani 1 1 d . . . . .
C5 C 0.2982(3) 0.7107(7) 1.0502(10) 0.0412(16) Uani 1 1 d . . . . .
C6 C 0.2711(3) 0.7348(7) 1.2252(11) 0.0463(17) Uani 1 1 d . . . . .
C8 C 0.3337(3) 0.6363(8) 0.7905(11) 0.0522(19) Uani 1 1 d . . . . .
H8 H 0.344783 0.582752 0.692627 0.063 Uiso 1 1 calc R U . B 1
O2' O 0.4264(5) 0.9988(9) 0.593(2) 0.078(4) Uiso 0.5 1 d D . P C 1
H2O H 0.452146 0.999941 0.523876 0.117 Uiso 0.5 1 calc R U P C 1
O3' O 0.5025(3) 0.8308(11) 0.5223(16) 0.062(3) Uiso 0.5 1 d D . P C 1
H3O H 0.524432 0.787224 0.571735 0.093 Uiso 0.5 1 calc R U P C 1
O4' O 0.3683(3) 0.7743(12) 0.4577(9) 0.047(6) Uiso 0.5 1 d D . P C 1
O5' O 0.4305(2) 0.5452(5) 0.4410(9) 0.0530(14) Uani 0.5 1 d D . P C 1
N9 N 0.3443(2) 0.7600(6) 0.7902(9) 0.0471(15) Uani 0.5 1 d D . P C 1
C1' C 0.3691(5) 0.8346(9) 0.6398(13) 0.039(3) Uiso 0.5 1 d D . P C 1
H1' H 0.347553 0.906647 0.623149 0.047 Uiso 0.5 1 calc R U P C 1
C2' C 0.4208(4) 0.8809(9) 0.6808(15) 0.050(4) Uiso 0.5 1 d D . P C 1
H2' H 0.427928 0.882783 0.823769 0.060 Uiso 0.5 1 calc R U P C 1
C3' C 0.4535(3) 0.7848(9) 0.5728(18) 0.045(3) Uiso 0.5 1 d D . P C 1
H3' H 0.456807 0.711706 0.655313 0.054 Uiso 0.5 1 calc R U P C 1
C4' C 0.4205(4) 0.7600(8) 0.402(2) 0.069(10) Uiso 0.5 1 d D . P C 1
H4' H 0.427565 0.823892 0.303890 0.083 Uiso 0.5 1 calc R U P C 1
C5' C 0.4259(7) 0.6412(10) 0.2937(18) 0.069(13) Uiso 0.5 1 d D . P C 1
H5'1 H 0.396420 0.626925 0.210416 0.083 Uiso 0.5 1 calc R U P C 1
H5'2 H 0.455771 0.642797 0.209460 0.083 Uiso 0.5 1 calc R U P C 1
O2'Y O 0.4505(6) 0.8815(15) 0.8386(19) 0.112(6) Uiso 0.5 1 d D . P C 2
H2OY H 0.473471 0.855798 0.909328 0.168 Uiso 0.5 1 calc R U P C 2
O3'Y O 0.4717(5) 0.9324(10) 0.455(2) 0.086(4) Uiso 0.5 1 d D . P C 2
H3OY H 0.447183 0.965109 0.402786 0.129 Uiso 0.5 1 calc R U P C 2
O4'Y O 0.3726(3) 0.7542(12) 0.4629(9) 0.041(5) Uiso 0.5 1 d D . P C 2
O5'Y O 0.4305(2) 0.5452(5) 0.4410(9) 0.0530(14) Uani 0.5 1 d D . P C 2
N9Y N 0.3443(2) 0.7600(6) 0.7902(9) 0.0471(15) Uani 0.5 1 d D . P C 2
C1'Y C 0.3815(5) 0.8059(13) 0.6491(13) 0.067(6) Uiso 0.5 1 d D . P C 2
H1'Y H 0.375656 0.893613 0.636033 0.081 Uiso 0.5 1 calc R U P C 2
C2'Y C 0.4358(4) 0.7891(11) 0.6998(17) 0.062(4) Uiso 0.5 1 d D . P C 2
H2'Y H 0.442431 0.707362 0.752016 0.075 Uiso 0.5 1 calc R U P C 2
C3'Y C 0.4603(4) 0.8075(9) 0.4937(19) 0.049(4) Uiso 0.5 1 d D . P C 2
H3'Y H 0.491350 0.758718 0.483881 0.058 Uiso 0.5 1 calc R U P C 2
C4'Y C 0.4209(3) 0.7558(7) 0.3647(19) 0.030(5) Uiso 0.5 1 d D . P C 2
H4'Y H 0.417469 0.811622 0.251919 0.036 Uiso 0.5 1 calc R U P C 2
C5'Y C 0.4297(5) 0.6315(10) 0.2774(16) 0.038(7) Uiso 0.5 1 d D . P C 2
H5'3 H 0.402696 0.611261 0.185051 0.045 Uiso 0.5 1 calc R U P C 2
H5'4 H 0.461710 0.629540 0.206288 0.045 Uiso 0.5 1 calc R U P C 2
O1Z O 0.4505(5) 0.4758(13) -0.111(2) 0.060(3) Uiso 0.5 1 d . . P D 2
O2Z O 0.4709(9) 0.437(2) -0.112(3) 0.127(8) Uiso 0.5 1 d . . P D 2
O1W O 0.3742(8) 0.1558(19) -0.206(3) 0.110(6) Uiso 0.5 1 d . . P E 1
O5W O 0.4651(15) 0.142(3) 0.059(6) 0.168(15) Uiso 0.5 1 d . . P F 1
K1 K 0.3876(4) 0.1613(9) -0.0875(15) 0.147(3) Uiso 0.5 1 d . . P G 2
O2W O 0.3869(9) 0.081(2) -0.484(3) 0.130(7) Uiso 0.5 1 d . . P G 2
O4W O 0.4790(13) 0.101(3) 0.071(5) 0.150(12) Uiso 0.5 1 d . . P G 2
O3W O 0.406(2) 0.105(5) 0.100(8) 0.069(13) Uiso 0.125 1 d . . P H 3

loop_
_atom_site_aniso_label
_atom_site_aniso_U_11
_atom_site_aniso_U_22
_atom_site_aniso_U_33
_atom_site_aniso_U_23
_atom_site_aniso_U_13
_atom_site_aniso_U_12
P1 0.0404(9) 0.0452(10) 0.0464(9) -0.0037(9) -0.0041(8) -0.0034(8)
P2 0.0378(9) 0.0433(10) 0.0433(9) -0.0020(8) 0.0028(8) -0.0054(8)
O11 0.054(3) 0.070(4) 0.064(3) -0.011(3) 0.016(3) 0.005(3)
O12 0.080(4) 0.057(4) 0.063(3) 0.010(3) -0.016(3) -0.012(3)
O13 0.039(3) 0.058(3) 0.056(3) -0.009(3) 0.004(2) -0.008(2)
O21 0.060(3) 0.042(3) 0.067(3) 0.001(3) 0.005(3) -0.003(2)
O22 0.038(3) 0.056(3) 0.056(3) 0.005(3) 0.008(2) 0.002(2)
O23 0.066(4) 0.058(3) 0.042(3) -0.007(3) 0.001(3) 0.002(3)
N1 0.041(3) 0.046(3) 0.046(3) 0.001(3) 0.002(3) 0.006(3)
N3 0.053(4) 0.049(4) 0.056(4) -0.010(3) 0.006(3) -0.004(3)
N6 0.071(4) 0.051(4) 0.053(4) -0.004(3) 0.020(3) -0.001(4)
N7 0.054(4) 0.052(4) 0.045(3) -0.008(3) 0.003(3) 0.008(3)
C2 0.039(4) 0.053(4) 0.053(4) -0.005(4) 0.000(3) 0.002(3)
C4 0.029(3) 0.060(5) 0.046(4) -0.003(4) -0.002(3) -0.001(3)
C5 0.042(4) 0.046(4) 0.035(3) 0.000(3) -0.002(3) 0.004(3)
C6 0.039(3) 0.052(4) 0.048(4) 0.000(4) -0.005(3) 0.008(3)
C8 0.056(4) 0.062(5) 0.039(3) -0.008(4) 0.008(3) -0.002(4)
O5' 0.050(3) 0.049(3) 0.060(3) 0.005(3) -0.013(3) -0.009(2)
N9 0.043(3) 0.059(4) 0.040(3) -0.004(3) 0.008(3) -0.003(3)
O5'Y 0.050(3) 0.049(3) 0.060(3) 0.005(3) -0.013(3) -0.009(2)
N9Y 0.043(3) 0.059(4) 0.040(3) -0.004(3) 0.008(3) -0.003(3)

loop_
_atom_type_symbol
_atom_type_description
_atom_type_scat_dispersion_real
_atom_type_scat_dispersion_imag
_atom_type_scat_source
C C 0.0181 0.0091 'International Tables Vol C Tables 4.2.6.8 and 6.1.1.4'
H H 0.0000 0.0000 'International Tables Vol C Tables 4.2.6.8 and 6.1.1.4'
K K 0.3868 1.0657 'International Tables Vol C Tables 4.2.6.8 and 6.1.1.4'
N N 0.0311 0.0180 'International Tables Vol C Tables 4.2.6.8 and 6.1.1.4'
O O 0.0492 0.0322 'International Tables Vol C Tables 4.2.6.8 and 6.1.1.4'
P P 0.2955 0.4335 'International Tables Vol C Tables 4.2.6.8 and 6.1.1.4'

loop_
_geom_angle_atom_site_label_1
_geom_angle_atom_site_label_2
_geom_angle_atom_site_label_3
_geom_angle
_geom_angle_site_symmetry_1
_geom_angle_site_symmetry_3
_geom_angle_publ_flag
O5' P1 O11 112.9(4) . . yes
O5' P1 O12 105.2(3) . . yes
O5' P1 O13 100.5(3) . . yes
O5'Y P1 O11 112.9(4) . . yes
O5'Y P1 O12 105.2(3) . . yes
O5'Y P1 O13 100.5(3) . . yes
O11 P1 O12 117.9(4) . . yes
O11 P1 O13 109.8(3) . . yes
O12 P1 O13 109.1(4) . . yes
O13 P2 O21 110.5(3) . . yes
O13 P2 O22 103.1(3) . . yes
O13 P2 O23 105.0(3) . . yes
O21 P2 O22 117.2(3) . . yes
O21 P2 O23 110.2(3) . . yes
O22 P2 O23 109.9(3) . . yes
P1 O13 P2 131.6(4) . . yes
O12 P1 O11 117.9(4) . . ?
O12 P1 O5'Y 105.2(3) . . ?
O11 P1 O5'Y 112.9(4) . . ?
O12 P1 O5' 105.2(3) . . ?
O11 P1 O5' 112.9(4) . . ?
O12 P1 O13 109.1(4) . . ?
O11 P1 O13 109.8(3) . . ?
O5'Y P1 O13 100.5(3) . . ?
O5' P1 O13 100.5(3) . . ?
O21 P2 O22 117.2(3) . . ?
O21 P2 O23 110.2(3) . . ?
O22 P2 O23 109.9(3) . . ?
O21 P2 O13 110.5(3) . . ?
O22 P2 O13 103.1(3) . . ?
O23 P2 O13 105.0(3) . . ?
O21 P2 K1 64.3(3) . . ?
O22 P2 K1 153.5(3) . . ?
O23 P2 K1 51.3(3) . . ?
O13 P2 K1 100.4(3) . . ?
P1 O11 K1 130.8(4) . . ?
P1 O12 K1 150.0(4) . 1_556 ?
P1 O13 P2 131.6(4) . . ?
P2 O23 K1 105.3(4) . . ?
P2 O23 H23 109.5 . . ?
K1 O23 H23 140.2 . . ?
C6 N1 C2 124.9(7) . . ?
C6 N1 H1 117.6 . . ?
C2 N1 H1 117.6 . . ?
C2 N3 C4 110.6(7) . . ?
C2 N3 K1 109.9(6) . 1_566 ?
C4 N3 K1 138.1(5) . 1_566 ?
C6 N6 H61 120.0 . . ?
C6 N6 H62 120.0 . . ?
H61 N6 H62 120.0 . . ?
C8 N7 C5 103.6(7) . . ?
N3 C2 N1 125.1(8) . . ?
N3 C2 H2 117.5 . . ?
N1 C2 H2 117.5 . . ?
C5 C4 N9Y 108.0(7) . . ?
C5 C4 N9 108.0(7) . . ?
C5 C4 N3 128.0(7) . . ?
N9Y C4 N3 124.0(7) . . ?
N9 C4 N3 124.0(7) . . ?
C4 C5 N7 110.6(6) . . ?
C4 C5 C6 118.5(7) . . ?
N7 C5 C6 130.9(7) . . ?
N6 C6 N1 120.2(7) . . ?
N6 C6 C5 126.8(7) . . ?
N1 C6 C5 112.9(7) . . ?
N7 C8 N9Y 112.6(7) . . ?
N7 C8 N9 112.6(7) . . ?
N7 C8 H8 123.7 . . ?
N9 C8 H8 123.7 . . ?
C2' O2' H2O 109.5 . . ?
C3' O3' H3O 109.5 . . ?
C1' O4' C4' 105.6(8) . . ?
C5' O5' P1 123.0(7) . . ?
C4 N9 C8 105.2(6) . . ?
C4 N9 C1' 124.5(7) . . ?
C8 N9 C1' 130.0(7) . . ?
O4' C1' N9 109.7(7) . . ?
O4' C1' C2' 109.9(9) . . ?
N9 C1' C2' 118.5(7) . . ?
O4' C1' H1' 106.0 . . ?
N9 C1' H1' 106.0 . . ?
C2' C1' H1' 106.0 . . ?
O2' C2' C1' 109.3(8) . . ?
O2' C2' C3' 111.4(8) . . ?
C1' C2' C3' 101.0(7) . . ?
O2' C2' H2' 111.5 . . ?
C1' C2' H2' 111.5 . . ?
C3' C2' H2' 111.5 . . ?
O3' C3' C4' 114.6(9) . . ?
O3' C3' C2' 112.0(8) . . ?
C4' C3' C2' 99.4(7) . . ?
O3' C3' H3' 110.1 . . ?
C4' C3' H3' 110.1 . . ?
C2' C3' H3' 110.1 . . ?
O4' C4' C3' 110.0(10) . . ?
O4' C4' C5' 108.3(8) . . ?
C3' C4' C5' 119.0(7) . . ?
O4' C4' H4' 106.3 . . ?
C3' C4' H4' 106.3 . . ?
C5' C4' H4' 106.3 . . ?
O5' C5' C4' 108.0(9) . . ?
O5' C5' H5'1 110.1 . . ?
C4' C5' H5'1 110.1 . . ?
O5' C5' H5'2 110.1 . . ?
C4' C5' H5'2 110.1 . . ?
H5'1 C5' H5'2 108.4 . . ?
C2'Y O2'Y H2OY 109.5 . . ?
C3'Y O3'Y H3OY 109.5 . . ?
C1'Y O4'Y C4'Y 105.1(8) . . ?
C5'Y O5'Y P1 118.9(6) . . ?
C4 N9Y C8 105.2(6) . . ?
C4 N9Y C1'Y 135.0(8) . . ?
C8 N9Y C1'Y 118.5(8) . . ?
O4'Y C1'Y N9Y 109.4(7) . . ?
O4'Y C1'Y C2'Y 108.5(9) . . ?
N9Y C1'Y C2'Y 117.2(8) . . ?
O4'Y C1'Y H1'Y 107.1 . . ?
N9Y C1'Y H1'Y 107.1 . . ?
C2'Y C1'Y H1'Y 107.1 . . ?
O2'Y C2'Y C1'Y 108.8(8) . . ?
O2'Y C2'Y C3'Y 112.3(8) . . ?
C1'Y C2'Y C3'Y 100.5(7) . . ?
O2'Y C2'Y H2'Y 111.6 . . ?
C1'Y C2'Y H2'Y 111.6 . . ?
C3'Y C2'Y H2'Y 111.6 . . ?
O3'Y C3'Y C4'Y 114.5(9) . . ?
O3'Y C3'Y C2'Y 112.2(8) . . ?
C4'Y C3'Y C2'Y 100.6(7) . . ?
O3'Y C3'Y H3'Y 109.8 . . ?
C4'Y C3'Y H3'Y 109.8 . . ?
C2'Y C3'Y H3'Y 109.8 . . ?
O4'Y C4'Y C3'Y 111.1(10) . . ?
O4'Y C4'Y C5'Y 107.7(8) . . ?
C3'Y C4'Y C5'Y 118.3(7) . . ?
O4'Y C4'Y H4'Y 106.3 . . ?
C3'Y C4'Y H4'Y 106.3 . . ?
C5'Y C4'Y H4'Y 106.3 . . ?
O5'Y C5'Y C4'Y 107.4(9) . . ?
O5'Y C5'Y H5'3 110.2 . . ?
C4'Y C5'Y H5'3 110.2 . . ?
O5'Y C5'Y H5'4 110.2 . . ?
C4'Y C5'Y H5'4 110.2 . . ?
H5'3 C5'Y H5'4 108.5 . . ?
O4W K1 O2W 107.5(9) . . ?
O4W K1 O23 127.7(8) . . ?
O2W K1 O23 120.5(6) . . ?
O23 K1 O12 85.4(3) . 1_554 ?
O23 K1 N3 101.3(3) . 1_544 ?
O12 K1 N3 147.0(4) 1_554 1_544 ?
O4W K1 O11 65.2(8) . . ?
O2W K1 O11 144.9(6) . . ?
O23 K1 O11 63.8(2) . . ?
O12 K1 O11 84.1(3) 1_554 . ?
N3 K1 O11 128.0(4) 1_544 . ?
O4W K1 P2 110.9(8) . . ?
O2W K1 P2 141.3(6) . . ?
O23 K1 P2 23.38(13) . . ?
O12 K1 P2 105.3(3) 1_554 . ?
N3 K1 P2 90.6(3) 1_544 . ?
O11 K1 P2 55.38(18) . . ?

loop_
_geom_bond_atom_site_label_1
_geom_bond_atom_site_label_2
_geom_bond_distance
_geom_bond_site_symmetry_2
_geom_bond_publ_flag
K1 O11 3.225(12) . yes
K1 O12 3.111(12) 1_554 yes
K1 O23 3.087(11) . yes
K1 O2' 2.98(16) 1_544 yes
K1 O2'Y 3.53(19) 1_544 yes
K1 O2W 2.81(2) . yes
K1 O4W 2.71(4) . yes
K1 N3 3.178(12) 1_544 yes
K1 N6 3.86(13) 3_546 yes
P1 O5' 1.577(6) . yes
P1 O5'Y 1.577(6) . yes
P1 O11 1.472(6) . yes
P1 O12 1.464(6) . yes
P1 O13 1.600(6) . yes
P2 O13 1.611(5) . yes
P2 O21 1.471(6) . yes
P2 O22 1.511(5) . yes
P2 O23 1.569(5) . yes
P1 O12 1.464(6) . ?
P1 O11 1.472(6) . ?
P1 O5'Y 1.577(6) . ?
P1 O5' 1.577(6) . ?
P1 O13 1.600(6) . ?
P2 O21 1.471(6) . ?
P2 O22 1.511(5) . ?
P2 O23 1.569(5) . ?
P2 O13 1.611(5) . ?
P2 K1 3.814(10) . ?
O11 K1 3.225(12) . ?
O12 K1 3.111(12) 1_556 ?
O23 K1 3.087(11) . ?
O23 H23 0.8200 . ?
N1 C6 1.347(10) . ?
N1 C2 1.352(10) . ?
N1 H1 0.8600 . ?
N3 C2 1.308(10) . ?
N3 C4 1.372(11) . ?
N3 K1 3.178(12) 1_566 ?
N6 C6 1.311(10) . ?
N6 H61 0.8600 . ?
N6 H62 0.8600 . ?
N7 C8 1.335(10) . ?
N7 C5 1.392(10) . ?
C2 H2 0.9300 . ?
C4 C5 1.356(11) . ?
C4 N9Y 1.360(9) . ?
C4 N9 1.360(9) . ?
C5 C6 1.400(10) . ?
C8 N9Y 1.388(11) . ?
C8 N9 1.388(11) . ?
C8 H8 0.9300 . ?
O2' C2' 1.433(3) . ?
O2' H2O 0.8200 . ?
O3' C3' 1.429(3) . ?
O3' H3O 0.8200 . ?
O4' C1' 1.392(10) . ?
O4' C4' 1.434(10) . ?
O5' C5' 1.451(10) . ?
N9 C1' 1.456(10) . ?
C1' C2' 1.480(16) . ?
C1' H1' 0.9800 . ?
C2' C3' 1.545(14) . ?
C2' H2' 0.9800 . ?
C3' C4' 1.468(14) . ?
C3' H3' 0.9800 . ?
C4' C5' 1.501(16) . ?
C4' H4' 0.9800 . ?
C5' H5'1 0.9700 . ?
C5' H5'2 0.9700 . ?
O2'Y C2'Y 1.432(4) . ?
O2'Y H2OY 0.8200 . ?
O3'Y C3'Y 1.428(4) . ?
O3'Y H3OY 0.8200 . ?
O4'Y C1'Y 1.395(10) . ?
O4'Y C4'Y 1.434(10) . ?
O5'Y C5'Y 1.452(10) . ?
N9Y C1'Y 1.454(10) . ?
C1'Y C2'Y 1.483(16) . ?
C1'Y H1'Y 0.9800 . ?
C2'Y C3'Y 1.542(14) . ?
C2'Y H2'Y 0.9800 . ?
C3'Y C4'Y 1.467(13) . ?
C3'Y H3'Y 0.9800 . ?
C4'Y C5'Y 1.504(16) . ?
C4'Y H4'Y 0.9800 . ?
C5'Y H5'3 0.9700 . ?
C5'Y H5'4 0.9700 . ?
O1Z O2Z 0.69(2) . ?
K1 O4W 2.71(4) . ?
K1 O2W 2.81(2) . ?

loop_
_geom_hbond_atom_site_label_D
_geom_hbond_atom_site_label_H
_geom_hbond_atom_site_label_A
_geom_hbond_distance_DH
_geom_hbond_distance_HA
_geom_hbond_distance_DA
_geom_hbond_angle_DHA
_geom_hbond_site_symmetry_A
O23 H23 N7 0.82 1.92 2.720(9) 164.4 1_554
O2' H2O O3' 0.82 2.28 2.767(16) 118.1 .
O2' H2O O3' 0.82 2.21 2.689(14) 117.5 2_675
O2'Y H2OY O4W 0.82 1.72 2.43(4) 143.8 2_666
O3' H3O O12 0.82 2.04 2.815(13) 158.5 2_665
O3'Y H3OY O2W 0.82 2.17 2.80(3) 133.1 1_566
N1 H1 O22 0.86 1.86 2.694(8) 163.1 3_557
N6 H61 O21 0.86 2.01 2.868(9) 171.5 3_557
N6 H62 O22 0.86 2.02 2.795(9) 150.1 1_556
C1'Y H1'Y O2W 0.98 2.23 3.16(3) 156.8 1_566
C3'Y H3'Y O12 0.98 2.65 3.587(12) 159.6 2_665
C5'Y H5'4 O1Z 0.97 2.74 3.170(19) 107.7 .
C2 H2 O21 0.93 2.36 3.262(10) 164.1 1_566
O2' H2O O3'Y 0.82 2.19 2.94(18) 151.8 2_675
O2'Y H2OY O5W 0.82 1.91 2.68(4) 158.4 2_666
C1' H1' O2W 0.98 2.30 2.87(3) 116.7 1_566

loop_
_geom_torsion_atom_site_label_1
_geom_torsion_atom_site_label_2
_geom_torsion_atom_site_label_3
_geom_torsion_atom_site_label_4
_geom_torsion
_geom_torsion_site_symmetry_1
_geom_torsion_site_symmetry_2
_geom_torsion_site_symmetry_3
_geom_torsion_site_symmetry_4
_geom_torsion_publ_flag
O5' P1 O13 P2 162.2(5) . . . . yes
O5'Y P1 O13 P2 162.2(5) . . . . yes
O11 P1 O13 P2 43.0(6) . . . . yes
O12 P1 O13 P2 -87.6(5) . . . . yes
O21 P2 O13 P1 40.1(6) . . . . yes
O22 P2 O13 P1 166.2(5) . . . . yes
O23 P2 O13 P1 -78.7(5) . . . . yes
O11 P1 O5' C5' 52.4(11) . . . . yes
O12 P1 O5' C5' -177.8(10) . . . . yes
O13 P1 O5' C5' -64.5(10) . . . . yes
C4 N9 C1' O4' -154.5(8) . . . . yes
P1 O5' C5' C4' 151.3(6) . . . . yes
O4' C4' C5' O5' -82.6(13) . . . . yes
C3' C4' C5' O5' 43.9(14) . . . . yes
P1 O5'Y C5'Y C4'Y 150.4(6) . . . . yes
O4'Y C4'Y C5'Y O5'Y -61.4(11) . . . . yes
C3'Y C4'Y C5'Y O5'Y 65.6(12) . . . . yes
O12 P1 O11 K1 88.3(6) . . . . ?
O5'Y P1 O11 K1 -148.7(4) . . . . ?
O13 P1 O11 K1 -37.4(6) . . . . ?
O11 P1 O12 K1 -95.2(9) . . . 1_556 ?
O5'Y P1 O12 K1 137.9(8) . . . 1_556 ?
O13 P1 O12 K1 30.8(9) . . . 1_556 ?
O12 P1 O13 P2 -87.6(5) . . . . ?
O11 P1 O13 P2 43.0(6) . . . . ?
O5'Y P1 O13 P2 162.2(5) . . . . ?
O5' P1 O13 P2 162.2(5) . . . . ?
O21 P2 O13 P1 40.1(6) . . . . ?
O22 P2 O13 P1 166.2(5) . . . . ?
O23 P2 O13 P1 -78.7(5) . . . . ?
K1 P2 O13 P1 -26.2(5) . . . . ?
O21 P2 O23 K1 -27.6(4) . . . . ?
O22 P2 O23 K1 -158.3(3) . . . . ?
O13 P2 O23 K1 91.4(4) . . . . ?
C4 N3 C2 N1 -0.4(11) . . . . ?
K1 N3 C2 N1 -169.4(6) 1_566 . . . ?
C6 N1 C2 N3 0.8(12) . . . . ?
C2 N3 C4 C5 -0.2(11) . . . . ?
K1 N3 C4 C5 164.3(6) 1_566 . . . ?
C2 N3 C4 N9Y 178.5(7) . . . . ?
K1 N3 C4 N9Y -17.0(12) 1_566 . . . ?
C2 N3 C4 N9 178.5(7) . . . . ?
N9Y C4 C5 N7 1.3(8) . . . . ?
N9 C4 C5 N7 1.3(8) . . . . ?
N3 C4 C5 N7 -179.8(7) . . . . ?
N9Y C4 C5 C6 -178.5(6) . . . . ?
N9 C4 C5 C6 -178.5(6) . . . . ?
N3 C4 C5 C6 0.3(11) . . . . ?
C8 N7 C5 C4 -1.0(8) . . . . ?
C8 N7 C5 C6 178.9(7) . . . . ?
C2 N1 C6 N6 -178.6(7) . . . . ?
C2 N1 C6 C5 -0.6(10) . . . . ?
C4 C5 C6 N6 177.9(7) . . . . ?
N7 C5 C6 N6 -1.9(13) . . . . ?
C4 C5 C6 N1 0.1(9) . . . . ?
N7 C5 C6 N1 -179.7(7) . . . . ?
C5 N7 C8 N9Y 0.2(9) . . . . ?
C5 N7 C8 N9 0.2(9) . . . . ?
O12 P1 O5' C5' -177.8(10) . . . . ?
O11 P1 O5' C5' 52.4(11) . . . . ?
O13 P1 O5' C5' -64.5(10) . . . . ?
C5 C4 N9 C8 -1.1(8) . . . . ?
N3 C4 N9 C8 180.0(7) . . . . ?
C5 C4 N9 C1' 173.4(8) . . . . ?
N3 C4 N9 C1' -5.5(12) . . . . ?
N7 C8 N9 C4 0.5(9) . . . . ?
N7 C8 N9 C1' -173.5(9) . . . . ?
C4' O4' C1' N9 -120.4(10) . . . . ?
C4' O4' C1' C2' 11.5(10) . . . . ?
C4 N9 C1' O4' -154.5(8) . . . . ?
C8 N9 C1' O4' 18.5(14) . . . . ?
C4 N9 C1' C2' 78.3(12) . . . . ?
C8 N9 C1' C2' -108.7(10) . . . . ?
O4' C1' C2' O2' 87.1(11) . . . . ?
N9 C1' C2' O2' -145.8(9) . . . . ?
O4' C1' C2' C3' -30.5(8) . . . . ?
N9 C1' C2' C3' 96.6(10) . . . . ?
O2' C2' C3' O3' 41.1(12) . . . . ?
C1' C2' C3' O3' 157.1(9) . . . . ?
O2' C2' C3' C4' -80.3(10) . . . . ?
C1' C2' C3' C4' 35.7(6) . . . . ?
C1' O4' C4' C3' 14.0(10) . . . . ?
C1' O4' C4' C5' 145.5(9) . . . . ?
O3' C3' C4' O4' -151.1(10) . . . . ?
C2' C3' C4' O4' -31.6(8) . . . . ?
O3' C3' C4' C5' 83.2(12) . . . . ?
C2' C3' C4' C5' -157.2(10) . . . . ?
P1 O5' C5' C4' 151.3(6) . . . . ?
O4' C4' C5' O5' -82.6(13) . . . . ?
C3' C4' C5' O5' 43.9(14) . . . . ?
O12 P1 O5'Y C5'Y 175.3(8) . . . . ?
O11 P1 O5'Y C5'Y 45.4(9) . . . . ?
O13 P1 O5'Y C5'Y -71.5(8) . . . . ?
C5 C4 N9Y C8 -1.1(8) . . . . ?
N3 C4 N9Y C8 180.0(7) . . . . ?
C5 C4 N9Y C1'Y -167.3(10) . . . . ?
N3 C4 N9Y C1'Y 13.8(14) . . . . ?
N7 C8 N9Y C4 0.5(9) . . . . ?
N7 C8 N9Y C1'Y 169.4(7) . . . . ?
C4'Y O4'Y C1'Y N9Y -153.7(11) . . . . ?
C4'Y O4'Y C1'Y C2'Y -24.7(10) . . . . ?
C4 N9Y C1'Y O4'Y -150.6(9) . . . . ?
C8 N9Y C1'Y O4'Y 44.7(13) . . . . ?
C4 N9Y C1'Y C2'Y 85.5(14) . . . . ?
C8 N9Y C1'Y C2'Y -79.3(10) . . . . ?
O4'Y C1'Y C2'Y O2'Y 155.5(11) . . . . ?
N9Y C1'Y C2'Y O2'Y -80.1(12) . . . . ?
O4'Y C1'Y C2'Y C3'Y 37.5(8) . . . . ?
N9Y C1'Y C2'Y C3'Y 161.8(11) . . . . ?
O2'Y C2'Y C3'Y O3'Y -27.1(13) . . . . ?
C1'Y C2'Y C3'Y O3'Y 88.3(10) . . . . ?
O2'Y C2'Y C3'Y C4'Y -149.2(10) . . . . ?
C1'Y C2'Y C3'Y C4'Y -33.8(6) . . . . ?
C1'Y O4'Y C4'Y C3'Y 0.9(10) . . . . ?
C1'Y O4'Y C4'Y C5'Y 132.0(10) . . . . ?
O3'Y C3'Y C4'Y O4'Y -99.0(11) . . . . ?
C2'Y C3'Y C4'Y O4'Y 21.5(8) . . . . ?
O3'Y C3'Y C4'Y C5'Y 135.6(10) . . . . ?
C2'Y C3'Y C4'Y C5'Y -103.9(10) . . . . ?
